data_1551761
loop_
_publ_author_name
'JARRAYA, Khaled'
'ENNACEUR, Nasreddine'
'MHIRI, Tahar'

_publ_section_title
;
 Synthesis, Structural Study of Non-centrosymmetric
 NaH2(PO4)0.48(AsO4)0.52&#x00B7;H2O crystal
;
_journal_name_full 'X-ray Structure Analysis Online'
_journal_page_first 19
_journal_paper_doi 10.2116/xraystruct.26.19
_journal_volume 26
_journal_year 2010
_chemical_formula_sum 'As0.5 H4 Na O5 P0.5'
_chemical_formula_weight 159.9660
_chemical_name_systematic 'soduim dihydrogen phosphate-arsenate monohydrate'
_space_group_IT_number 19
_space_group_name_Hall 'P 2ac 2ab'
_space_group_name_H-M_alt 'P 21 21 21'
_symmetry_cell_setting orthorhombic
_symmetry_Int_Tables_number 19
_symmetry_space_group_name_Hall 'P 2ac 2ab'
_symmetry_space_group_name_H-M 'P 21 21 21'
_atom_sites_solution_hydrogens geom
_atom_sites_solution_primary direct
_atom_sites_solution_secondary difmap
_audit_creation_method SHELXL-97
_audit_update_record
;
2009-02-03 # Formatted by publCIF
;
_cell_angle_alpha 90.00
_cell_angle_beta 90.00
_cell_angle_gamma 90.00
_cell_formula_units_Z 4
_cell_length_a 5.1383(5)
_cell_length_b 8.3301(8)
_cell_length_c 10.2492(10)
_cell_measurement_reflns_used 0
_cell_measurement_temperature 293(2)
_cell_measurement_theta_max 0
_cell_measurement_theta_min 0
_cell_volume 438.69(7)
_computing_cell_refinement 'DENZO/SCALEPACK (Otwinowski & Minor, 1997)'
_computing_data_collection 'COLLECT (Nonius, 1997-2001)'
_computing_data_reduction 'DENZO/SCALEPACK (Otwinowski & Minor, 1997)'
_computing_molecular_graphics 'DIAMOND  (Brandenburg, K. 1998)'
_computing_publication_material 'WINGX (Farrugia,1999)'
_computing_structure_refinement 'SHELXL97 (Sheldrick, 1997)'
_computing_structure_solution 'SHELXS97 (Sheldrick, 1997)'
_diffrn_ambient_temperature 293(2)
_diffrn_measured_fraction_theta_full 0.988
_diffrn_measured_fraction_theta_max 0.880
_diffrn_measurement_device_type 'Nonius KappaCCD'
_diffrn_measurement_method \w/2\q
_diffrn_radiation_monochromator graphite
_diffrn_radiation_type MoK\a
_diffrn_radiation_wavelength 0.71073
_diffrn_reflns_av_R_equivalents 0.0207
_diffrn_reflns_av_sigmaI/netI 0.0382
_diffrn_reflns_limit_h_max 10
_diffrn_reflns_limit_h_min -6
_diffrn_reflns_limit_k_max 17
_diffrn_reflns_limit_k_min -17
_diffrn_reflns_limit_l_max 19
_diffrn_reflns_limit_l_min -21
_diffrn_reflns_number 9940
_diffrn_reflns_theta_full 50.08
_diffrn_reflns_theta_max 50.08
_diffrn_reflns_theta_min 3.98
_diffrn_source 'fine-focus sealed tube'
_exptl_absorpt_coefficient_mu 4.191
_exptl_absorpt_correction_T_max 0.53
_exptl_absorpt_correction_T_min 0.39
_exptl_absorpt_correction_type multi-scan
_exptl_absorpt_process_details 'DENZO/SCALEPACK (Otwinowski & Minor, 1997)'
_exptl_crystal_colour colourless
_exptl_crystal_density_diffrn 2.422
_exptl_crystal_density_meas 2.43
_exptl_crystal_density_method 'pycnometric liquid,CCl4'
_exptl_crystal_description 'lamellar-shaped '
_exptl_crystal_F_000 156
_exptl_crystal_size_max 0.25
_exptl_crystal_size_mid 0.22
_exptl_crystal_size_min 0.15
_refine_diff_density_max 0.544
_refine_diff_density_min -0.494
_refine_diff_density_rms 0.072
_refine_ls_abs_structure_details 'Flack H D (1983), Acta Cryst. A39, 876-881'
_refine_ls_abs_structure_Flack 0.965(7)
_refine_ls_extinction_coef 0.015(3)
_refine_ls_extinction_expression Fc^*^=kFc[1+0.001xFc^2^\l^3^/sin(2\q)]^-1/4^
_refine_ls_extinction_method SHELXL
_refine_ls_goodness_of_fit_ref 1.062
_refine_ls_hydrogen_treatment mixed
_refine_ls_matrix_type full
_refine_ls_number_parameters 84
_refine_ls_number_reflns 3737
_refine_ls_number_restraints 1
_refine_ls_restrained_S_all 1.062
_refine_ls_R_factor_all 0.0227
_refine_ls_R_factor_gt 0.0189
_refine_ls_shift/su_max 0.004
_refine_ls_shift/su_mean 0.001
_refine_ls_structure_factor_coef Fsqd
_refine_ls_weighting_details 'calc w=1/[\s^2^(Fo^2^)+(0.0000P)^2^+0.0000P] where P=(Fo^2^+2Fc^2^)/3'
_refine_ls_weighting_scheme calc
_refine_ls_wR_factor_gt 0.0445
_refine_ls_wR_factor_ref 0.0453
_reflns_number_gt 3448
_reflns_number_total 3737
_reflns_threshold_expression >2sigma(I)
_cod_data_source_file 26_19_1.cif
_cod_data_source_block New_Global_Publ_Block
_cod_original_formula_sum 'As0.50 H4 Na O5 P0.50'
_cod_database_code 1551761

loop_
_symmetry_equiv_pos_as_xyz
'x, y, z'
'-x+1/2, -y, z+1/2'
'-x, y+1/2, -z+1/2'
'x+1/2, -y+1/2, -z'

loop_
_atom_site_label
_atom_site_type_symbol
_atom_site_fract_x
_atom_site_fract_y
_atom_site_fract_z
_atom_site_U_iso_or_equiv
_atom_site_adp_type
_atom_site_occupancy
_atom_site_symmetry_multiplicity
_atom_site_calc_flag
_atom_site_refinement_flags
As1 As 0.581571(19) 0.808815(11) 0.842498(10) 0.01113(2) Uani 0.5083(8) 1 d P
P1 P 0.581571(19) 0.808815(11) 0.842498(10) 0.01113(2) Uani 0.5083(8) 1 d P
Na1 Na 0.42237(9) 1.08784(5) 1.09584(4) 0.02325(9) Uani 1 1 d .
O1 O 0.67278(13) 0.92236(9) 0.71899(7) 0.02127(12) Uani 1 1 d .
O2 O 0.66511(13) 0.88877(8) 0.97619(7) 0.02095(11) Uani 1 1 d .
O3 O 0.26013(13) 0.80766(10) 0.82479(7) 0.02211(12) Uani 1 1 d .
OW O 0.57197(16) 1.35996(8) 1.06001(7) 0.02308(12) Uani 1 1 d .
O4 O 0.68961(12) 0.63319(8) 0.81514(7) 0.01881(11) Uani 1 1 d .
HW2 H 0.649(5) 1.367(3) 1.119(2) 0.056(7) Uiso 1 1 d .
HW1 H 0.471(4) 1.444(3) 1.050(2) 0.040(5) Uiso 1 1 d .
H1 H 0.595(3) 1.005(3) 0.7095(18) 0.038(4) Uiso 1 1 d .
H2 H 0.210(5) 0.756(3) 0.884(3) 0.057(7) Uiso 1 1 d .

loop_
_atom_site_aniso_label
_atom_site_aniso_U_11
_atom_site_aniso_U_22
_atom_site_aniso_U_33
_atom_site_aniso_U_23
_atom_site_aniso_U_13
_atom_site_aniso_U_12
As1 0.01264(3) 0.00922(3) 0.01153(4) 0.00024(3) -0.00031(4) 0.00046(3)
P1 0.01264(3) 0.00922(3) 0.01153(4) 0.00024(3) -0.00031(4) 0.00046(3)
Na1 0.02283(14) 0.01978(15) 0.02713(19) 0.00103(12) -0.00121(16) -0.00167(15)
O1 0.0215(2) 0.0200(2) 0.0224(3) 0.0058(2) 0.0031(2) 0.0044(2)
O2 0.0231(2) 0.0196(2) 0.0202(2) -0.00028(19) -0.0020(2) 0.0005(2)
O3 0.0191(2) 0.0219(2) 0.0254(3) 0.0036(2) 0.0022(2) -0.0023(3)
OW 0.0266(3) 0.0208(2) 0.0219(3) 0.00057(19) -0.0031(3) 0.0000(3)
O4 0.0200(2) 0.0155(2) 0.0209(2) -0.00051(16) -0.0010(2) 0.00206(19)

loop_
_atom_type_symbol
_atom_type_description
_atom_type_scat_dispersion_real
_atom_type_scat_dispersion_imag
_atom_type_scat_source
O O 0.0106 0.0060 'International Tables Vol C Tables 4.2.6.8 and 6.1.1.4'
H H 0.0000 0.0000 'International Tables Vol C Tables 4.2.6.8 and 6.1.1.4'
Na Na 0.0362 0.0249 'International Tables Vol C Tables 4.2.6.8 and 6.1.1.4'
P P 0.1023 0.0942 'International Tables Vol C Tables 4.2.6.8 and 6.1.1.4'
As As 0.0499 2.0058 'International Tables Vol C Tables 4.2.6.8 and 6.1.1.4'

loop_
_geom_angle_atom_site_label_1
_geom_angle_atom_site_label_2
_geom_angle_atom_site_label_3
_geom_angle
_geom_angle_site_symmetry_1
_geom_angle_site_symmetry_3
O2 As1 O4 116.44(3) . .
O2 As1 O1 110.26(4) . .
O4 As1 O1 107.06(4) . .
O2 As1 O3 111.50(4) . .
O4 As1 O3 108.81(4) . .
O1 As1 O3 101.66(4) . .
O2 As1 H2 99.7(7) . .
O4 As1 H2 99.6(7) . .
O1 As1 H2 124.0(8) . .
O3 As1 H2 22.3(7) . .
O4 Na1 O2 85.57(3) 4_467 .
O4 Na1 OW 160.52(3) 4_467 .
O2 Na1 OW 113.74(3) . .
O4 Na1 O1 101.76(3) 4_467 2_675
O2 Na1 O1 78.32(3) . 2_675
OW Na1 O1 80.80(3) . 2_675
O4 Na1 OW 91.03(3) 4_467 4_477
O2 Na1 OW 99.84(3) . 4_477
OW Na1 OW 88.18(2) . 4_477
O1 Na1 OW 166.84(3) 2_675 4_477
O4 Na1 O3 74.86(3) 4_467 2_575
O2 Na1 O3 148.47(3) . 2_575
OW Na1 O3 86.54(3) . 2_575
O1 Na1 O3 81.72(3) 2_675 2_575
OW Na1 O3 104.91(3) 4_477 2_575
O4 Na1 Na1 169.12(3) 4_467 4_577
O2 Na1 Na1 83.59(2) . 4_577
OW Na1 Na1 30.19(2) . 4_577
O1 Na1 Na1 75.12(2) 2_675 4_577
OW Na1 Na1 91.74(2) 4_477 4_577
O3 Na1 Na1 114.48(2) 2_575 4_577
O4 Na1 Na1 111.63(2) 4_467 4_477
O2 Na1 Na1 121.29(3) . 4_477
OW Na1 Na1 61.49(2) . 4_477
O1 Na1 Na1 141.72(2) 2_675 4_477
OW Na1 Na1 29.864(17) 4_477 4_477
O3 Na1 Na1 89.23(2) 2_575 4_477
Na1 Na1 Na1 75.129(15) 4_577 4_477
O4 Na1 HW2 151.6(5) 4_467 .
O2 Na1 HW2 115.3(5) . .
OW Na1 HW2 15.9(6) . .
O1 Na1 HW2 66.7(6) 2_675 .
OW Na1 HW2 103.2(6) 4_477 .
O3 Na1 HW2 77.7(5) 2_575 .
Na1 Na1 HW2 36.8(5) 4_577 .
Na1 Na1 HW2 75.0(6) 4_477 .
As1 O1 Na1 128.40(4) . 2_674
As1 O1 H1 116.3(13) . .
Na1 O1 H1 113.2(13) 2_674 .
As1 O2 Na1 126.13(4) . .
As1 O3 Na1 116.28(4) . 2_574
As1 O3 H2 104(2) . .
Na1 O3 H2 137(2) 2_574 .
Na1 OW Na1 119.94(3) . 4_577
Na1 OW HW2 97(2) . .
Na1 OW HW2 97.2(19) 4_577 .
Na1 OW HW1 125.4(14) . .
Na1 OW HW1 102.3(13) 4_577 .
HW2 OW HW1 111(2) . .
As1 O4 Na1 145.15(4) . 4_567

loop_
_geom_bond_atom_site_label_1
_geom_bond_atom_site_label_2
_geom_bond_distance
_geom_bond_site_symmetry_2
As1 O2 1.5828(7) .
As1 O4 1.5897(7) .
As1 O1 1.6482(7) .
As1 O3 1.6616(7) .
As1 H2 2.01(3) .
Na1 O4 2.3776(8) 4_467
Na1 O2 2.4103(8) .
Na1 OW 2.4216(8) .
Na1 O1 2.4347(8) 2_675
Na1 OW 2.4459(9) 4_477
Na1 O3 2.6727(9) 2_575
Na1 Na1 4.2141(7) 4_577
Na1 Na1 4.2141(7) 4_477
Na1 HW2 2.61(3) .
O1 Na1 2.4347(8) 2_674
O1 H1 0.80(2) .
O3 Na1 2.6727(9) 2_574
O3 H2 0.79(3) .
OW Na1 2.4459(9) 4_577
OW HW2 0.72(3) .
OW HW1 0.88(2) .
O4 Na1 2.3776(8) 4_567

loop_
_geom_hbond_atom_site_label_D
_geom_hbond_atom_site_label_H
_geom_hbond_atom_site_label_A
_geom_hbond_distance_DH
_geom_hbond_distance_HA
_geom_hbond_distance_DA
_geom_hbond_angle_DHA
_geom_hbond_site_symmetry_A
OW HW2 O4 0.72(3) 2.18(3) 2.8881(10) 168(3) 2_675
OW HW1 O2 0.88(2) 2.12(2) 2.9815(10) 168(2) 4_477
O1 H1 O4 0.80(2) 1.83(2) 2.5834(10) 157(2) 3_656
O3 H2 O2 0.79(3) 1.89(3) 2.6602(10) 167(3) 4_467
